data_4129860
loop_
_publ_author_name
'Deng, Lin'
'Xu, Tao'
'Li, Hongbo'
'Dong, Guangbin'

_publ_section_title
;
 Enantioselective Rh-Catalyzed Carboacylation of C&#x2550;N Bonds via C-C
 Activation of Benzocyclobutenones.
;
_journal_issue 1
_journal_name_full 'Journal of the American Chemical Society'
_journal_page_first 369
_journal_page_last 374
_journal_paper_doi 10.1021/jacs.5b11120
_journal_volume 138
_journal_year 2016
_chemical_formula_moiety 'C15 H17 N O3'
_chemical_formula_sum 'C15 H17 N O3'
_chemical_formula_weight 259.29
_space_group_crystal_system monoclinic
_space_group_IT_number 14
_space_group_name_Hall '-P 2ybc'
_space_group_name_H-M_alt 'P 1 21/c 1'
_atom_sites_solution_hydrogens geom
_audit_creation_method SHELXL-2014/7
_cell_angle_alpha 90
_cell_angle_beta 104.171(3)
_cell_angle_gamma 90
_cell_formula_units_Z 4
_cell_length_a 9.6015(3)
_cell_length_b 14.9637(5)
_cell_length_c 8.9947(3)
_cell_measurement_temperature 100(2)
_cell_volume 1252.98(7)
_computing_structure_refinement 'SHELXL-2014/7 (Sheldrick, 2014)'
_diffrn_ambient_temperature 100(2)
_diffrn_measured_fraction_theta_full 0.999
_diffrn_measured_fraction_theta_max 0.979
_diffrn_measurement_device_type 'SuperNova, Dual, Cu at zero, AtlasS2'
_diffrn_radiation_type CuK\a
_diffrn_radiation_wavelength 1.54184
_diffrn_reflns_av_R_equivalents 0.0432
_diffrn_reflns_av_unetI/netI 0.0355
_diffrn_reflns_Laue_measured_fraction_full 0.999
_diffrn_reflns_Laue_measured_fraction_max 0.979
_diffrn_reflns_limit_h_max 11
_diffrn_reflns_limit_h_min -11
_diffrn_reflns_limit_k_max 15
_diffrn_reflns_limit_k_min -18
_diffrn_reflns_limit_l_max 10
_diffrn_reflns_limit_l_min -10
_diffrn_reflns_number 9340
_diffrn_reflns_point_group_measured_fraction_full 0.999
_diffrn_reflns_point_group_measured_fraction_max 0.979
_diffrn_reflns_theta_full 67.684
_diffrn_reflns_theta_max 74.174
_diffrn_reflns_theta_min 4.750
_diffrn_source 'micro-focus sealed X-ray tube'
_exptl_absorpt_coefficient_mu 0.780
_exptl_absorpt_correction_T_max 0.992
_exptl_absorpt_correction_T_min 0.732
_exptl_absorpt_correction_type multi-scan
_exptl_crystal_colour Colorless
_exptl_crystal_density_diffrn 1.375
_exptl_crystal_description Prisms
_exptl_crystal_F_000 552
_exptl_crystal_size_max 0.400
_exptl_crystal_size_mid 0.020
_exptl_crystal_size_min 0.010
_refine_diff_density_max 0.379
_refine_diff_density_min -0.331
_refine_diff_density_rms 0.086
_refine_ls_extinction_method none
_refine_ls_goodness_of_fit_ref 1.087
_refine_ls_hydrogen_treatment constr
_refine_ls_matrix_type full
_refine_ls_number_parameters 173
_refine_ls_number_reflns 2497
_refine_ls_number_restraints 0
_refine_ls_restrained_S_all 1.087
_refine_ls_R_factor_all 0.0632
_refine_ls_R_factor_gt 0.0520
_refine_ls_shift/su_max 0.000
_refine_ls_shift/su_mean 0.000
_refine_ls_structure_factor_coef Fsqd
_refine_ls_weighting_details 'w=1/[\s^2^(Fo^2^)+(0.0724P)^2^+4.5937P] where P=(Fo^2^+2Fc^2^)/3'
_refine_ls_weighting_scheme calc
_refine_ls_wR_factor_gt 0.2109
_refine_ls_wR_factor_ref 0.2144
_reflns_Friedel_coverage 0.000
_reflns_number_gt 2187
_reflns_number_total 2497
_reflns_threshold_expression 'I > 2\s(I)'
_cod_data_source_file ja5b11120_si_004.cif
_cod_data_source_block shelx
_cod_original_sg_symbol_H-M 'P 21/c'
_cod_database_code 4129860
_shelx_shelxl_version_number 2014/7
_shelx_space_group_comment
;
The symmetry employed for this shelxl refinement is uniquely defined
by the following loop, which should always be used as a source of
symmetry information in preference to the above space-group names.
They are only intended as comments.
;
_shelx_estimated_absorpt_t_min 0.745
_shelx_estimated_absorpt_t_max 0.992

loop_
_space_group_symop_operation_xyz
'x, y, z'
'-x, y+1/2, -z+1/2'
'-x, -y, -z'
'x, -y-1/2, z-1/2'

loop_
_atom_site_label
_atom_site_type_symbol
_atom_site_fract_x
_atom_site_fract_y
_atom_site_fract_z
_atom_site_U_iso_or_equiv
_atom_site_adp_type
_atom_site_occupancy
_atom_site_site_symmetry_order
_atom_site_calc_flag
_atom_site_refinement_flags_posn
_atom_site_refinement_flags_adp
C1 C 0.4575(3) 0.3582(2) 0.2836(4) 0.0204(7) Uani 1 1 d . .
C2 C 0.5107(4) 0.4320(2) 0.2245(4) 0.0219(7) Uani 1 1 d . .
C3 C 0.6497(4) 0.4329(2) 0.2073(4) 0.0270(8) Uani 1 1 d . .
H3 H 0.6898 0.4843 0.1718 0.032 Uiso 1 1 calc R U
C4 C 0.7283(4) 0.3536(2) 0.2453(4) 0.0277(8) Uani 1 1 d . .
H4 H 0.8252 0.3522 0.2377 0.033 Uiso 1 1 calc R U
C5 C 0.6701(4) 0.2768(2) 0.2937(4) 0.0260(7) Uani 1 1 d . .
H5 H 0.7253 0.2235 0.3126 0.031 Uiso 1 1 calc R U
C6 C 0.5305(3) 0.2783(2) 0.3145(4) 0.0211(7) Uani 1 1 d . .
C7 C 0.4480(4) 0.2021(2) 0.3606(4) 0.0234(7) Uani 1 1 d . .
H7A H 0.4721 0.1985 0.4740 0.028 Uiso 1 1 calc R U
H7B H 0.4802 0.1457 0.3220 0.028 Uiso 1 1 calc R U
C8 C 0.2854(4) 0.2090(2) 0.3024(4) 0.0204(7) Uani 1 1 d . .
C9 C 0.3056(3) 0.3745(2) 0.2890(4) 0.0189(7) Uani 1 1 d . .
C10 C 0.2688(3) 0.4497(2) 0.1660(4) 0.0207(7) Uani 1 1 d . .
H10 H 0.2415 0.4216 0.0621 0.025 Uiso 1 1 calc R U
C11 C 0.1538(4) 0.5158(2) 0.1795(4) 0.0262(7) Uani 1 1 d . .
H11A H 0.0587 0.4886 0.1356 0.031 Uiso 1 1 calc R U
H11B H 0.1624 0.5692 0.1175 0.031 Uiso 1 1 calc R U
C12 C 0.1602(4) 0.5456(2) 0.3437(4) 0.0287(8) Uani 1 1 d . .
H12A H 0.2484 0.5810 0.3841 0.034 Uiso 1 1 calc R U
H12B H 0.0762 0.5837 0.3450 0.034 Uiso 1 1 calc R U
C13 C 0.1602(4) 0.4633(2) 0.4445(4) 0.0249(7) Uani 1 1 d . .
H13A H 0.0728 0.4273 0.4030 0.030 Uiso 1 1 calc R U
H13B H 0.1594 0.4822 0.5497 0.030 Uiso 1 1 calc R U
C14 C 0.2934(4) 0.4069(2) 0.4488(4) 0.0218(7) Uani 1 1 d . .
H14A H 0.2919 0.3541 0.5148 0.026 Uiso 1 1 calc R U
H14B H 0.3798 0.4425 0.4963 0.026 Uiso 1 1 calc R U
C15 C 0.0164(4) 0.2668(2) 0.0580(4) 0.0253(7) Uani 1 1 d . .
H15A H 0.0478 0.3056 -0.0153 0.038 Uiso 1 1 calc R U
H15B H -0.0886 0.2686 0.0382 0.038 Uiso 1 1 calc R U
H15C H 0.0475 0.2054 0.0466 0.038 Uiso 1 1 calc R U
N1 N 0.2299(3) 0.29039(18) 0.2417(3) 0.0200(6) Uani 1 1 d . .
O1 O 0.4069(2) 0.49684(15) 0.1831(3) 0.0235(5) Uani 1 1 d . .
O2 O 0.2078(3) 0.14459(15) 0.3040(3) 0.0243(5) Uani 1 1 d . .
O3 O 0.0788(2) 0.29744(15) 0.2119(3) 0.0225(5) Uani 1 1 d . .

loop_
_atom_site_aniso_label
_atom_site_aniso_U_11
_atom_site_aniso_U_22
_atom_site_aniso_U_33
_atom_site_aniso_U_23
_atom_site_aniso_U_13
_atom_site_aniso_U_12
C1 0.0234(15) 0.0190(16) 0.0184(15) -0.0029(12) 0.0044(12) -0.0012(12)
C2 0.0288(17) 0.0154(16) 0.0213(16) -0.0029(12) 0.0056(12) -0.0016(12)
C3 0.0296(18) 0.0270(19) 0.0253(17) -0.0045(14) 0.0086(13) -0.0077(14)
C4 0.0232(16) 0.0312(19) 0.0295(18) -0.0075(14) 0.0080(13) -0.0025(14)
C5 0.0261(17) 0.0226(18) 0.0275(17) -0.0046(13) 0.0030(13) 0.0044(13)
C6 0.0260(16) 0.0160(16) 0.0199(15) -0.0019(12) 0.0029(12) 0.0013(12)
C7 0.0284(17) 0.0163(16) 0.0246(17) 0.0009(12) 0.0046(13) 0.0038(13)
C8 0.0286(17) 0.0161(16) 0.0174(15) 0.0004(12) 0.0073(12) 0.0010(12)
C9 0.0238(15) 0.0120(15) 0.0209(15) 0.0010(11) 0.0056(12) 0.0006(12)
C10 0.0265(16) 0.0124(15) 0.0229(15) 0.0013(12) 0.0057(12) -0.0018(12)
C11 0.0317(18) 0.0142(16) 0.0311(18) 0.0026(13) 0.0045(14) 0.0037(13)
C12 0.0327(18) 0.0178(17) 0.036(2) -0.0030(14) 0.0097(15) 0.0045(14)
C13 0.0294(17) 0.0187(17) 0.0277(17) -0.0049(13) 0.0092(13) 0.0011(13)
C14 0.0280(16) 0.0151(15) 0.0226(16) -0.0009(12) 0.0067(12) 0.0002(12)
C15 0.0261(16) 0.0228(17) 0.0253(16) -0.0019(13) 0.0033(13) -0.0005(13)
N1 0.0197(13) 0.0146(13) 0.0252(14) 0.0000(10) 0.0042(10) 0.0003(10)
O1 0.0296(12) 0.0117(11) 0.0299(12) 0.0014(9) 0.0087(10) -0.0023(9)
O2 0.0337(13) 0.0136(11) 0.0264(12) 0.0010(9) 0.0090(10) -0.0028(9)
O3 0.0216(11) 0.0202(12) 0.0254(12) -0.0028(9) 0.0052(9) 0.0006(9)

loop_
_atom_type_symbol
_atom_type_description
_atom_type_scat_dispersion_real
_atom_type_scat_dispersion_imag
_atom_type_scat_source
C C 0.0181 0.0091 'International Tables Vol C Tables 4.2.6.8 and 6.1.1.4'
H H 0.0000 0.0000 'International Tables Vol C Tables 4.2.6.8 and 6.1.1.4'
N N 0.0311 0.0180 'International Tables Vol C Tables 4.2.6.8 and 6.1.1.4'
O O 0.0492 0.0322 'International Tables Vol C Tables 4.2.6.8 and 6.1.1.4'

loop_
_geom_angle_atom_site_label_1
_geom_angle_atom_site_label_2
_geom_angle_atom_site_label_3
_geom_angle
C6 C1 C2 123.7(3)
C6 C1 C9 126.1(3)
C2 C1 C9 109.8(3)
O1 C2 C1 110.9(3)
O1 C2 C3 128.3(3)
C1 C2 C3 120.7(3)
C2 C3 C4 116.2(3)
C2 C3 H3 121.9
C4 C3 H3 121.9
C5 C4 C3 122.8(3)
C5 C4 H4 118.6
C3 C4 H4 118.6
C4 C5 C6 119.9(3)
C4 C5 H5 120.0
C6 C5 H5 120.0
C1 C6 C5 116.4(3)
C1 C6 C7 115.9(3)
C5 C6 C7 127.7(3)
C6 C7 C8 114.7(3)
C6 C7 H7A 108.6
C8 C7 H7A 108.6
C6 C7 H7B 108.6
C8 C7 H7B 108.6
H7A C7 H7B 107.6
O2 C8 N1 121.4(3)
O2 C8 C7 121.3(3)
N1 C8 C7 117.3(3)
N1 C9 C1 105.6(2)
N1 C9 C14 113.2(3)
C1 C9 C14 112.3(3)
N1 C9 C10 113.9(3)
C1 C9 C10 98.5(2)
C14 C9 C10 112.3(3)
O1 C10 C11 109.6(3)
O1 C10 C9 103.3(2)
C11 C10 C9 117.3(3)
O1 C10 H10 108.8
C11 C10 H10 108.8
C9 C10 H10 108.8
C10 C11 C12 114.3(3)
C10 C11 H11A 108.7
C12 C11 H11A 108.7
C10 C11 H11B 108.7
C12 C11 H11B 108.7
H11A C11 H11B 107.6
C13 C12 C11 109.4(3)
C13 C12 H12A 109.8
C11 C12 H12A 109.8
C13 C12 H12B 109.8
C11 C12 H12B 109.8
H12A C12 H12B 108.2
C12 C13 C14 109.8(3)
C12 C13 H13A 109.7
C14 C13 H13A 109.7
C12 C13 H13B 109.7
C14 C13 H13B 109.7
H13A C13 H13B 108.2
C13 C14 C9 113.8(3)
C13 C14 H14A 108.8
C9 C14 H14A 108.8
C13 C14 H14B 108.8
C9 C14 H14B 108.8
H14A C14 H14B 107.7
O3 C15 H15A 109.5
O3 C15 H15B 109.5
H15A C15 H15B 109.5
O3 C15 H15C 109.5
H15A C15 H15C 109.5
H15B C15 H15C 109.5
C8 N1 O3 114.7(2)
C8 N1 C9 121.7(3)
O3 N1 C9 113.9(2)
C2 O1 C10 105.3(2)
N1 O3 C15 109.0(2)

loop_
_geom_bond_atom_site_label_1
_geom_bond_atom_site_label_2
_geom_bond_distance
C1 C6 1.379(5)
C1 C2 1.378(5)
C1 C9 1.492(4)
C2 O1 1.375(4)
C2 C3 1.380(5)
C3 C4 1.403(5)
C3 H3 0.9500
C4 C5 1.393(5)
C4 H4 0.9500
C5 C6 1.398(5)
C5 H5 0.9500
C6 C7 1.504(5)
C7 C8 1.524(5)
C7 H7A 0.9900
C7 H7B 0.9900
C8 O2 1.221(4)
C8 N1 1.386(4)
C9 N1 1.464(4)
C9 C14 1.548(4)
C9 C10 1.557(4)
C10 O1 1.476(4)
C10 C11 1.509(5)
C10 H10 1.0000
C11 C12 1.529(5)
C11 H11A 0.9900
C11 H11B 0.9900
C12 C13 1.529(5)
C12 H12A 0.9900
C12 H12B 0.9900
C13 C14 1.524(4)
C13 H13A 0.9900
C13 H13B 0.9900
C14 H14A 0.9900
C14 H14B 0.9900
C15 O3 1.442(4)
C15 H15A 0.9800
C15 H15B 0.9800
C15 H15C 0.9800
N1 O3 1.413(3)

loop_
_geom_torsion_atom_site_label_1
_geom_torsion_atom_site_label_2
_geom_torsion_atom_site_label_3
_geom_torsion_atom_site_label_4
_geom_torsion
C6 C1 C2 O1 170.6(3)
C9 C1 C2 O1 -2.3(4)
C6 C1 C2 C3 -6.8(5)
C9 C1 C2 C3 -179.7(3)
O1 C2 C3 C4 -173.6(3)
C1 C2 C3 C4 3.3(5)
C2 C3 C4 C5 1.7(5)
C3 C4 C5 C6 -3.7(5)
C2 C1 C6 C5 4.7(5)
C9 C1 C6 C5 176.4(3)
C2 C1 C6 C7 -172.9(3)
C9 C1 C6 C7 -1.2(5)
C4 C5 C6 C1 0.5(5)
C4 C5 C6 C7 177.8(3)
C1 C6 C7 C8 25.3(4)
C5 C6 C7 C8 -152.0(3)
C6 C7 C8 O2 164.9(3)
C6 C7 C8 N1 -12.5(4)
C6 C1 C9 N1 -32.9(4)
C2 C1 C9 N1 139.7(3)
C6 C1 C9 C14 90.8(4)
C2 C1 C9 C14 -96.5(3)
C6 C1 C9 C10 -150.8(3)
C2 C1 C9 C10 21.9(3)
N1 C9 C10 O1 -143.7(3)
C1 C9 C10 O1 -32.4(3)
C14 C9 C10 O1 86.0(3)
N1 C9 C10 C11 95.7(3)
C1 C9 C10 C11 -153.0(3)
C14 C9 C10 C11 -34.6(4)
O1 C10 C11 C12 -76.5(3)
C9 C10 C11 C12 40.7(4)
C10 C11 C12 C13 -53.6(4)
C11 C12 C13 C14 62.2(4)
C12 C13 C14 C9 -58.8(4)
N1 C9 C14 C13 -87.0(3)
C1 C9 C14 C13 153.5(3)
C10 C9 C14 C13 43.6(4)
O2 C8 N1 O3 12.1(4)
C7 C8 N1 O3 -170.6(3)
O2 C8 N1 C9 155.9(3)
C7 C8 N1 C9 -26.7(4)
C1 C9 N1 C8 47.1(4)
C14 C9 N1 C8 -76.0(4)
C10 C9 N1 C8 154.1(3)
C1 C9 N1 O3 -168.7(2)
C14 C9 N1 O3 68.1(3)
C10 C9 N1 O3 -61.7(3)
C1 C2 O1 C10 -20.1(3)
C3 C2 O1 C10 157.1(3)
C11 C10 O1 C2 158.9(3)
C9 C10 O1 C2 33.2(3)
C8 N1 O3 C15 -89.5(3)
C9 N1 O3 C15 123.8(3)
